data_7110386
loop_
_publ_author_name
'Wietzke, Rapha\"el'
'Mazzanti, Marinella'

_publ_section_title
;
 Strong intramolecular \p--\p interactions favor the formation of 2:1
 (L:M) lanthanide complexes of tris(2-benzimidazolylmethyl)amine
;
_journal_issue 2
_journal_name_full 'Chemical Communications'
_journal_page_first 209
_journal_paper_doi 10.1039/a807831i
_journal_year 1999
_chemical_formula_sum 'C64 H78 Cl3 Eu N16 O15'
_chemical_formula_weight 1569.73
_chemical_name_systematic
;

 ?

;
_space_group_IT_number 14
_symmetry_cell_setting monoclinic
_symmetry_space_group_name_Hall '-P 2ybc'
_symmetry_space_group_name_H-M 'P 1 21/c 1'
_atom_sites_solution_hydrogens geom
_atom_sites_solution_primary direct
_atom_sites_solution_secondary difmap
_audit_creation_method SHELXL
_cell_angle_alpha 90.00
_cell_angle_beta 111.9290(10)
_cell_angle_gamma 90.00
_cell_formula_units_Z 4
_cell_length_a 18.1861(4)
_cell_length_b 24.8563(6)
_cell_length_c 16.9481(4)
_cell_measurement_temperature 173(2)
_cell_volume 7106.9(3)
_computing_cell_refinement 'Siemens XSCANS'
_computing_data_collection 'Siemens XSCANS'
_computing_data_reduction 'Siemens SHELXTL'
_computing_molecular_graphics 'Siemens SHELXTL'
_computing_publication_material 'Siemens SHELXTL'
_computing_structure_refinement 'SHELXL-93 (Sheldrick, 1993)'
_computing_structure_solution 'SHELXS-86 (Sheldrick, 1990)'
_diffrn_ambient_temperature 173(2)
_diffrn_measurement_device 'Siemens P4'
_diffrn_measurement_method '\w scans'
_diffrn_radiation_monochromator graphite
_diffrn_radiation_source 'fine-focus sealed tube'
_diffrn_radiation_type MoK\a
_diffrn_radiation_wavelength 0.71073
_diffrn_reflns_av_R_equivalents 0.0835
_diffrn_reflns_av_sigmaI/netI 0.1208
_diffrn_reflns_limit_h_max 22
_diffrn_reflns_limit_h_min -21
_diffrn_reflns_limit_k_max 30
_diffrn_reflns_limit_k_min -18
_diffrn_reflns_limit_l_max 20
_diffrn_reflns_limit_l_min -20
_diffrn_reflns_number 32598
_diffrn_reflns_theta_max 26.02
_diffrn_reflns_theta_min 1.53
_exptl_absorpt_coefficient_mu 1.070
_exptl_absorpt_correction_type SADABS
_exptl_crystal_density_diffrn 1.467
_exptl_crystal_F_000 3232
_exptl_crystal_size_max 0.45
_exptl_crystal_size_mid 0.35
_exptl_crystal_size_min 0.35
_refine_diff_density_max 0.949
_refine_diff_density_min -0.837
_refine_diff_density_rms 0.107
_refine_ls_extinction_method none
_refine_ls_goodness_of_fit_all 1.030
_refine_ls_goodness_of_fit_obs 1.094
_refine_ls_matrix_type full
_refine_ls_number_parameters 892
_refine_ls_number_reflns 12484
_refine_ls_number_restraints 0
_refine_ls_restrained_S_all 1.033
_refine_ls_restrained_S_obs 1.094
_refine_ls_R_factor_all 0.1115
_refine_ls_R_factor_obs 0.0481
_refine_ls_shift/esd_max 0.248
_refine_ls_shift/esd_mean 0.004
_refine_ls_structure_factor_coef Fsqd
_refine_ls_weighting_details 'w=1/[\s^2^(Fo^2^)+(0.0367P)^2^+0.0000P] where P=(Fo^2^+2Fc^2^)/3'
_refine_ls_weighting_scheme calc
_refine_ls_wR_factor_all 0.1076
_refine_ls_wR_factor_obs 0.0865
_reflns_number_observed 7546
_reflns_number_total 12490
_reflns_observed_criterion >2sigma(I)
_cod_data_source_file 807831isup1.cif
_cod_data_source_block Eu(ntb)2(ClO4)3
_cod_depositor_comments
;
The following automatic conversions were performed:

'_symmetry_cell_setting' value 'Monoclinic' changed to 'monoclinic'
according to /home/saulius/struct/CIF-dictionaries/cif_core.dic
dictionary named 'cif_core.dic' version 2.4.2 from 2011-04-26.

Automatic conversion script
Id: cif_fix_values 1891 2012-01-12 08:04:46Z andrius 

The following automatic conversions were performed:

'_refine_ls_weighting_scheme' value 'calc
w=1/[\s^2^(Fo^2^)+(0.0367P)^2^+0.0000P] where P=(Fo^2^+2Fc^2^)/3' was
changed to 'calc'. New tag '_refine_ls_weighting_details' was
created. The value of the new tag was set to
'w=1/[\s^2^(Fo^2^)+(0.0367P)^2^+0.0000P] where P=(Fo^2^+2Fc^2^)/3'.

Automatic conversion script
Id: cif_fix_values 3143 2015-03-26 13:38:13Z robertas 
;
_cod_original_sg_symbol_H-M P2(1)/c
_cod_database_code 7110386

loop_
_symmetry_equiv_pos_as_xyz
'x, y, z'
'-x, y+1/2, -z+1/2'
'-x, -y, -z'
'x, -y-1/2, z-1/2'

loop_
_atom_site_aniso_label
_atom_site_aniso_U_11
_atom_site_aniso_U_22
_atom_site_aniso_U_33
_atom_site_aniso_U_23
_atom_site_aniso_U_13
_atom_site_aniso_U_12
Eu1 0.02489(15) 0.0225(2) 0.02033(15) -0.0031(2) 0.00802(11) -0.00012(15)
Cl1 0.0440(10) 0.0510(13) 0.0584(12) -0.0183(10) 0.0014(9) 0.0093(9)
Cl2 0.0630(11) 0.0383(11) 0.0381(10) 0.0027(8) 0.0131(9) 0.0089(9)
Cl3 0.0745(13) 0.0340(10) 0.0549(11) -0.0035(9) 0.0395(9) -0.0149(9)
O1 0.061(3) 0.041(3) 0.055(3) -0.011(2) 0.037(2) 0.001(2)
O2 0.089(4) 0.074(4) 0.079(4) -0.002(3) 0.030(3) -0.006(3)
O3 0.097(4) 0.071(4) 0.089(4) 0.005(4) -0.025(4) -0.032(3)
O11 0.111(5) 0.104(5) 0.194(7) 0.092(5) -0.045(5) -0.026(4)
O12 0.093(5) 0.283(10) 0.194(8) -0.188(8) 0.048(5) -0.015(5)
O13 0.068(3) 0.056(4) 0.088(4) -0.003(3) 0.015(3) -0.013(3)
O14 0.039(3) 0.095(4) 0.088(4) -0.048(3) -0.006(3) 0.003(3)
O21 0.093(4) 0.082(4) 0.153(6) 0.019(4) 0.048(4) 0.054(4)
O22 0.124(5) 0.063(4) 0.074(4) 0.035(3) 0.021(3) -0.011(3)
O23 0.115(4) 0.092(4) 0.050(3) -0.033(3) 0.024(3) 0.005(3)
O24 0.106(4) 0.098(4) 0.044(3) -0.006(3) 0.006(3) -0.049(4)
O31 0.150(5) 0.033(3) 0.044(3) -0.002(2) 0.047(3) -0.020(3)
O32 0.097(4) 0.056(3) 0.061(3) -0.019(3) 0.037(3) -0.039(3)
O33 0.079(4) 0.067(4) 0.231(7) -0.006(4) 0.093(4) -0.013(3)
O34 0.155(5) 0.063(4) 0.029(3) -0.005(3) 0.042(3) -0.043(3)
N1 0.034(3) 0.027(3) 0.019(3) -0.001(2) 0.007(2) -0.002(2)
N2 0.023(3) 0.030(3) 0.023(3) -0.004(2) 0.006(2) -0.002(2)
N3 0.052(4) 0.042(4) 0.054(4) 0.009(3) 0.016(3) -0.010(3)
N4 0.076(5) 0.179(8) 0.056(5) 0.031(5) 0.016(4) 0.058(5)
N11 0.024(2) 0.023(3) 0.022(3) 0.000(2) 0.005(2) -0.002(2)
N12 0.038(3) 0.031(3) 0.021(3) 0.005(2) -0.005(2) -0.007(2)
N21 0.031(3) 0.022(3) 0.025(3) -0.003(2) 0.010(2) 0.001(2)
N22 0.042(3) 0.029(3) 0.033(3) 0.001(3) 0.014(2) -0.009(2)
N31 0.029(3) 0.023(3) 0.028(3) -0.004(2) 0.015(2) -0.001(2)
N32 0.052(3) 0.029(3) 0.039(3) -0.007(3) 0.027(3) 0.000(3)
N41 0.030(3) 0.023(3) 0.025(3) -0.005(2) 0.015(2) 0.002(2)
N42 0.042(3) 0.019(3) 0.039(3) 0.000(2) 0.022(2) 0.004(2)
N51 0.028(2) 0.030(3) 0.021(2) -0.002(2) 0.010(2) 0.001(2)
N52 0.042(3) 0.042(3) 0.014(2) 0.002(2) 0.009(2) 0.010(3)
N61 0.025(2) 0.028(3) 0.029(3) -0.005(2) 0.008(2) -0.004(2)
N62 0.029(3) 0.033(3) 0.030(3) 0.000(2) 0.006(2) -0.008(2)
C11 0.040(4) 0.029(4) 0.018(3) 0.003(3) 0.007(3) -0.009(3)
C12 0.031(3) 0.027(4) 0.020(3) 0.004(3) 0.001(3) -0.010(3)
C13 0.025(3) 0.029(4) 0.030(4) 0.002(3) 0.005(3) -0.005(3)
C14 0.027(3) 0.036(4) 0.037(4) -0.003(3) 0.011(3) -0.004(3)
C15 0.038(4) 0.039(4) 0.063(5) -0.007(4) 0.021(4) 0.000(3)
C16 0.034(4) 0.041(5) 0.082(6) 0.000(4) 0.015(4) 0.008(3)
C17 0.031(4) 0.043(5) 0.057(5) 0.014(4) 0.000(3) 0.007(3)
C18 0.028(4) 0.029(4) 0.037(4) 0.008(3) 0.002(3) -0.008(3)
C21 0.037(3) 0.026(3) 0.024(3) -0.003(3) 0.009(3) -0.005(3)
C22 0.033(3) 0.026(4) 0.026(3) -0.002(3) 0.013(3) 0.003(3)
C23 0.029(3) 0.030(4) 0.027(3) 0.003(3) 0.011(3) 0.007(3)
C24 0.041(4) 0.028(4) 0.040(4) 0.003(3) 0.011(3) 0.005(3)
C25 0.048(4) 0.048(5) 0.034(4) 0.011(4) -0.001(3) 0.000(4)
C26 0.069(5) 0.058(5) 0.034(4) 0.020(4) 0.008(4) 0.005(4)
C27 0.058(4) 0.043(4) 0.043(4) 0.009(4) 0.013(4) -0.001(4)
C28 0.042(4) 0.032(4) 0.028(4) 0.003(3) 0.012(3) 0.008(3)
C31 0.044(4) 0.027(4) 0.034(4) -0.004(3) 0.017(3) -0.001(3)
C32 0.038(4) 0.025(4) 0.026(3) -0.002(3) 0.015(3) 0.005(3)
C33 0.040(4) 0.036(4) 0.034(4) 0.003(3) 0.018(3) 0.006(3)
C34 0.042(4) 0.053(5) 0.043(4) 0.009(4) 0.025(3) 0.012(4)
C35 0.034(4) 0.049(5) 0.047(4) 0.015(4) 0.014(3) 0.001(3)
C36 0.037(4) 0.041(4) 0.033(4) 0.008(3) 0.013(3) -0.003(3)
C37 0.036(4) 0.036(4) 0.026(3) 0.002(3) 0.015(3) -0.001(3)
C38 0.025(3) 0.027(4) 0.028(3) 0.004(3) 0.009(3) 0.006(3)
C41 0.039(4) 0.024(4) 0.031(4) -0.005(3) 0.014(3) -0.001(3)
C42 0.031(3) 0.020(3) 0.033(4) 0.000(3) 0.018(3) -0.007(3)
C43 0.028(3) 0.023(3) 0.033(4) 0.004(3) 0.013(3) 0.001(3)
C44 0.038(4) 0.029(4) 0.027(4) 0.002(3) 0.015(3) 0.001(3)
C45 0.041(4) 0.042(4) 0.026(4) 0.006(3) 0.015(3) -0.009(3)
C46 0.036(4) 0.038(4) 0.042(4) 0.015(3) 0.013(3) 0.002(3)
C47 0.042(4) 0.026(4) 0.045(4) 0.008(3) 0.022(3) 0.006(3)
C48 0.028(3) 0.027(4) 0.033(4) 0.002(3) 0.015(3) -0.003(3)
C51 0.032(3) 0.034(4) 0.025(3) -0.005(3) 0.010(3) 0.001(3)
C52 0.031(3) 0.024(4) 0.026(3) -0.002(3) 0.008(3) 0.006(3)
C53 0.038(4) 0.028(4) 0.026(3) 0.000(3) 0.015(3) 0.004(3)
C54 0.063(5) 0.049(5) 0.029(4) 0.011(3) 0.030(3) 0.006(4)
C55 0.065(5) 0.036(4) 0.055(5) 0.001(4) 0.040(4) -0.008(4)
C56 0.043(4) 0.036(4) 0.050(4) -0.009(3) 0.026(3) -0.013(3)
C57 0.036(4) 0.035(4) 0.034(4) -0.010(3) 0.015(3) -0.003(3)
C58 0.037(4) 0.029(4) 0.031(4) 0.003(3) 0.020(3) 0.006(3)
C61 0.032(3) 0.037(4) 0.026(3) -0.008(3) 0.005(3) 0.001(3)
C62 0.024(3) 0.035(4) 0.021(3) 0.001(3) 0.004(3) 0.004(3)
C63 0.027(3) 0.034(4) 0.022(3) 0.004(3) 0.006(3) 0.004(3)
C64 0.035(4) 0.037(4) 0.036(4) 0.000(3) 0.014(3) 0.004(3)
C65 0.041(4) 0.037(4) 0.053(4) -0.003(3) 0.017(3) 0.009(3)
C66 0.041(4) 0.061(5) 0.044(4) 0.003(4) 0.019(3) 0.024(4)
C67 0.031(4) 0.057(5) 0.036(4) 0.004(4) 0.012(3) 0.006(3)
C68 0.029(3) 0.035(4) 0.034(4) 0.005(3) 0.010(3) 0.009(3)
C70 0.079(6) 0.088(7) 0.098(7) 0.023(6) 0.045(5) 0.031(5)
C71 0.060(5) 0.061(5) 0.083(6) -0.023(5) 0.038(4) 0.004(4)
C72 0.082(6) 0.065(6) 0.068(5) -0.018(4) 0.054(5) -0.014(4)
C73 0.081(6) 0.092(7) 0.070(6) 0.010(5) 0.039(5) 0.003(5)
C74 0.103(6) 0.047(5) 0.138(8) -0.012(5) 0.085(6) -0.006(5)
C75 0.053(5) 0.039(5) 0.056(5) 0.004(4) 0.015(4) -0.025(4)
C76 0.283(16) 0.130(11) 0.108(9) -0.041(8) 0.088(10) -0.064(11)
C77 0.158(10) 0.072(8) 0.137(10) -0.012(7) 0.072(8) -0.033(7)
C78 0.056(5) 0.126(10) 0.139(10) 0.021(8) -0.012(6) -0.010(6)
C79 0.108(8) 0.131(9) 0.106(8) -0.030(7) 0.050(6) -0.047(7)
C80 0.128(9) 0.127(10) 0.131(10) 0.035(8) 0.029(8) -0.031(7)
C81 0.105(7) 0.063(6) 0.094(7) 0.000(6) 0.050(6) -0.015(5)
C82 0.063(6) 0.132(9) 0.079(7) -0.021(6) 0.020(5) -0.012(6)
C83 0.083(7) 0.104(8) 0.103(8) 0.033(7) 0.000(5) -0.020(6)
C84 0.085(6) 0.070(6) 0.058(5) 0.028(4) 0.001(4) 0.032(5)
C85 0.043(4) 0.087(6) 0.043(5) -0.011(4) 0.016(4) 0.002(4)

loop_
_atom_site_label
_atom_site_type_symbol
_atom_site_fract_x
_atom_site_fract_y
_atom_site_fract_z
_atom_site_U_iso_or_equiv
_atom_site_thermal_displace_type
_atom_site_occupancy
_atom_site_calc_flag
_atom_site_refinement_flags
Eu1 Eu 0.71136(2) 0.635233(11) 0.71168(2) 0.02270(9) Uani 1 d .
Cl1 Cl 0.25699(10) 0.62392(7) 0.34243(12) 0.0562(5) Uani 1 d .
Cl2 Cl 0.84005(10) 0.62118(6) 0.20051(10) 0.0481(4) Uani 1 d .
Cl3 Cl 0.53529(11) 0.60696(7) 0.28674(11) 0.0500(4) Uani 1 d .
O1 O 0.1785(2) 0.5122(2) 0.5834(3) 0.0477(11) Uani 1 d .
O2 O 0.2556(3) 0.8536(2) 0.3014(3) 0.081(2) Uani 1 d .
O3 O 1.0824(3) 0.7555(2) 0.9036(4) 0.103(2) Uani 1 d .
O11 O 0.2279(4) 0.6567(3) 0.2715(5) 0.166(4) Uani 1 d .
O12 O 0.2494(4) 0.6474(4) 0.4135(5) 0.191(4) Uani 1 d .
O13 O 0.2149(3) 0.5742(2) 0.3215(3) 0.075(2) Uani 1 d .
O14 O 0.3392(2) 0.6149(2) 0.3626(3) 0.082(2) Uani 1 d .
O21 O 0.9080(3) 0.5902(2) 0.2222(4) 0.109(2) Uani 1 d .
O22 O 0.8393(3) 0.6640(2) 0.1448(3) 0.092(2) Uani 1 d .
O23 O 0.8340(3) 0.6422(2) 0.2756(3) 0.088(2) Uani 1 d .
O24 O 0.7712(3) 0.5887(2) 0.1564(3) 0.089(2) Uani 1 d .
O31 O 0.5487(3) 0.5551(2) 0.3242(3) 0.073(2) Uani 1 d .
O32 O 0.5973(3) 0.6445(2) 0.3340(3) 0.0693(15) Uani 1 d .
O33 O 0.4622(3) 0.6258(2) 0.2893(5) 0.116(2) Uani 1 d .
O34 O 0.5350(3) 0.6039(2) 0.2031(3) 0.080(2) Uani 1 d .
N1 N 0.6433(2) 0.5598(2) 0.5907(3) 0.0273(11) Uani 1 d .
N2 N 0.7767(2) 0.7118(2) 0.8328(3) 0.0265(11) Uani 1 d .
N3 N 0.4123(3) 0.5556(2) 0.5791(4) 0.050(2) Uani 1 d .
N4 N 0.9716(4) 0.6417(3) 1.0107(4) 0.106(3) Uani 1 d .
N11 N 0.5656(2) 0.6443(2) 0.6288(3) 0.0242(11) Uani 1 d .
N12 N 0.4724(3) 0.6526(2) 0.5000(3) 0.0346(13) Uani 1 d .
H12A H 0.4458(3) 0.6469(2) 0.4455(3) 0.042 Uiso 1 calc R
N21 N 0.7227(2) 0.5400(2) 0.7613(3) 0.0261(11) Uani 1 d .
N22 N 0.6577(3) 0.4647(2) 0.7646(3) 0.0345(12) Uani 1 d .
H22A H 0.6226(3) 0.4386(2) 0.7472(3) 0.041 Uiso 1 calc R
N31 N 0.7653(2) 0.6270(2) 0.5960(3) 0.0253(11) Uani 1 d .
N32 N 0.8067(3) 0.5757(2) 0.5129(3) 0.0371(13) Uani 1 d .
H32A H 0.8099(3) 0.5479(2) 0.4822(3) 0.045 Uiso 1 calc R
N41 N 0.6927(2) 0.7313(2) 0.6645(3) 0.0245(11) Uani 1 d .
N42 N 0.6378(2) 0.8086(2) 0.6826(3) 0.0312(12) Uani 1 d .
H42A H 0.6268(2) 0.8362(2) 0.7088(3) 0.037 Uiso 1 calc R
N51 N 0.6665(2) 0.6372(2) 0.8345(3) 0.0262(10) Uani 1 d .
N52 N 0.7123(3) 0.6251(2) 0.9748(3) 0.0331(12) Uani 1 d .
H52A H 0.7415(3) 0.6297(2) 1.0290(3) 0.040 Uiso 1 calc R
N61 N 0.8575(2) 0.6322(2) 0.7844(3) 0.0278(11) Uani 1 d .
N62 N 0.9722(3) 0.6761(2) 0.8275(3) 0.0318(12) Uani 1 d .
H62A H 1.0065(3) 0.7025(2) 0.8469(3) 0.038 Uiso 1 calc R
C11 C 0.5793(3) 0.5854(2) 0.5179(3) 0.0303(14) Uani 1 d .
H11A H 0.6023(3) 0.6022(2) 0.4793(3) 0.036 Uiso 1 calc R
H11B H 0.5407(3) 0.5577(2) 0.4854(3) 0.036 Uiso 1 calc R
C12 C 0.5380(3) 0.6270(2) 0.5489(3) 0.0284(14) Uani 1 d .
C13 C 0.5115(3) 0.6838(2) 0.6314(4) 0.0296(14) Uani 1 d .
C14 C 0.5087(3) 0.7143(2) 0.6989(4) 0.0338(15) Uani 1 d .
H14A H 0.5468(3) 0.7096(2) 0.7548(4) 0.041 Uiso 1 calc R
C15 C 0.4485(3) 0.7519(2) 0.6818(4) 0.046(2) Uani 1 d .
H15A H 0.4458(3) 0.7739(2) 0.7265(4) 0.055 Uiso 1 calc R
C16 C 0.3914(4) 0.7578(3) 0.5992(5) 0.054(2) Uani 1 d .
H16A H 0.3505(4) 0.7837(3) 0.5894(5) 0.065 Uiso 1 calc R
C17 C 0.3926(3) 0.7275(3) 0.5327(4) 0.049(2) Uani 1 d .
H17A H 0.3538(3) 0.7319(3) 0.4771(4) 0.058 Uiso 1 calc R
C18 C 0.4535(3) 0.6896(2) 0.5498(4) 0.034(2) Uani 1 d .
C21 C 0.6097(3) 0.5167(2) 0.6278(3) 0.0299(14) Uani 1 d .
H21A H 0.6034(3) 0.4832(2) 0.5943(3) 0.036 Uiso 1 calc R
H21B H 0.5569(3) 0.5276(2) 0.6265(3) 0.036 Uiso 1 calc R
C22 C 0.6646(3) 0.5070(2) 0.7178(3) 0.0279(14) Uani 1 d .
C23 C 0.7561(3) 0.5174(2) 0.8430(3) 0.0287(14) Uani 1 d .
C24 C 0.8185(3) 0.5343(2) 0.9154(4) 0.037(2) Uani 1 d .
H24A H 0.8478(3) 0.5658(2) 0.9148(4) 0.045 Uiso 1 calc R
C25 C 0.8363(4) 0.5040(3) 0.9882(4) 0.048(2) Uani 1 d .
H25A H 0.8778(4) 0.5152(3) 1.0390(4) 0.058 Uiso 1 calc R
C26 C 0.7948(4) 0.4574(3) 0.9886(4) 0.057(2) Uani 1 d .
H26A H 0.8092(4) 0.4375(3) 1.0399(4) 0.068 Uiso 1 calc R
C27 C 0.7331(4) 0.4386(3) 0.9172(4) 0.050(2) Uani 1 d .
H27A H 0.7049(4) 0.4065(3) 0.9179(4) 0.060 Uiso 1 calc R
C28 C 0.7156(3) 0.4699(2) 0.8449(4) 0.0344(15) Uani 1 d .
C31 C 0.7044(3) 0.5369(2) 0.5617(4) 0.0343(15) Uani 1 d .
H31A H 0.7352(3) 0.5090(2) 0.6022(4) 0.041 Uiso 1 calc R
H31B H 0.6786(3) 0.5200(2) 0.5052(4) 0.041 Uiso 1 calc R
C32 C 0.7577(3) 0.5802(2) 0.5567(3) 0.0286(14) Uani 1 d .
C33 C 0.8505(3) 0.6224(2) 0.5249(4) 0.035(2) Uani 1 d .
C34 C 0.9106(3) 0.6388(3) 0.4985(4) 0.044(2) Uani 1 d .
H34A H 0.9283(3) 0.6166(3) 0.4635(4) 0.052 Uiso 1 calc R
C35 C 0.9431(3) 0.6886(3) 0.5253(4) 0.044(2) Uani 1 d .
H35A H 0.9846(3) 0.7010(3) 0.5086(4) 0.052 Uiso 1 calc R
C36 C 0.9168(3) 0.7217(2) 0.5765(3) 0.037(2) Uani 1 d .
H36A H 0.9407(3) 0.7560(2) 0.5934(3) 0.044 Uiso 1 calc R
C37 C 0.8568(3) 0.7055(2) 0.6028(3) 0.0318(14) Uani 1 d .
H37A H 0.8385(3) 0.7282(2) 0.6367(3) 0.038 Uiso 1 calc R
C38 C 0.8242(3) 0.6545(2) 0.5776(3) 0.0270(14) Uani 1 d .
C41 C 0.7241(3) 0.7593(2) 0.8145(3) 0.0314(15) Uani 1 d .
H41A H 0.7553(3) 0.7917(2) 0.8410(3) 0.038 Uiso 1 calc R
H41B H 0.6828(3) 0.7541(2) 0.8387(3) 0.038 Uiso 1 calc R
C42 C 0.6858(3) 0.7670(2) 0.7196(3) 0.0266(14) Uani 1 d .
C43 C 0.6444(3) 0.7517(2) 0.5838(4) 0.0274(14) Uani 1 d .
C44 C 0.6279(3) 0.7310(2) 0.5028(3) 0.0304(14) Uani 1 d .
H44A H 0.6536(3) 0.6996(2) 0.4940(3) 0.036 Uiso 1 calc R
C45 C 0.5718(3) 0.7583(2) 0.4352(4) 0.036(2) Uani 1 d .
H45A H 0.5575(3) 0.7447(2) 0.3791(4) 0.043 Uiso 1 calc R
C46 C 0.5360(3) 0.8058(2) 0.4489(4) 0.039(2) Uani 1 d .
H46A H 0.4984(3) 0.8237(2) 0.4014(4) 0.047 Uiso 1 calc R
C47 C 0.5537(3) 0.8270(2) 0.5287(4) 0.036(2) Uani 1 d .
H47A H 0.5291(3) 0.8589(2) 0.5376(4) 0.043 Uiso 1 calc R
C48 C 0.6088(3) 0.7998(2) 0.5949(4) 0.0284(14) Uani 1 d .
C51 C 0.7874(3) 0.6893(2) 0.9179(3) 0.0308(14) Uani 1 d .
H51A H 0.7875(3) 0.7188(2) 0.9572(3) 0.037 Uiso 1 calc R
H51B H 0.8389(3) 0.6703(2) 0.9419(3) 0.037 Uiso 1 calc R
C52 C 0.7213(3) 0.6511(2) 0.9089(3) 0.0278(14) Uani 1 d .
C53 C 0.6487(3) 0.5900(2) 0.9419(3) 0.0300(14) Uani 1 d .
C54 C 0.6165(4) 0.5521(2) 0.9803(4) 0.043(2) Uani 1 d .
H54A H 0.6371(4) 0.5467(2) 1.0401(4) 0.052 Uiso 1 calc R
C55 C 0.5528(4) 0.5230(3) 0.9266(4) 0.047(2) Uani 1 d .
H55A H 0.5302(4) 0.4957(3) 0.9497(4) 0.056 Uiso 1 calc R
C56 C 0.5211(3) 0.5327(2) 0.8393(4) 0.041(2) Uani 1 d .
H56A H 0.4763(3) 0.5125(2) 0.8047(4) 0.049 Uiso 1 calc R
C57 C 0.5525(3) 0.5708(2) 0.8012(4) 0.034(2) Uani 1 d .
H57A H 0.5299(3) 0.5774(2) 0.7417(4) 0.041 Uiso 1 calc R
C58 C 0.6190(3) 0.5989(2) 0.8541(3) 0.0301(14) Uani 1 d .
C61 C 0.8546(3) 0.7269(2) 0.8300(3) 0.0332(15) Uani 1 d .
H61A H 0.8880(3) 0.7439(2) 0.8845(3) 0.040 Uiso 1 calc R
H61B H 0.8470(3) 0.7532(2) 0.7837(3) 0.040 Uiso 1 calc R
C62 C 0.8949(3) 0.6777(2) 0.8150(3) 0.0279(14) Uani 1 d .
C63 C 0.9164(3) 0.5980(2) 0.7775(3) 0.0285(14) Uani 1 d .
C64 C 0.9121(3) 0.5442(2) 0.7512(3) 0.036(2) Uani 1 d .
H64A H 0.8636(3) 0.5248(2) 0.7334(3) 0.043 Uiso 1 calc R
C65 C 0.9811(4) 0.5203(3) 0.7519(4) 0.044(2) Uani 1 d .
H65A H 0.9798(4) 0.4839(3) 0.7340(4) 0.053 Uiso 1 calc R
C66 C 1.0522(4) 0.5483(3) 0.7783(4) 0.048(2) Uani 1 d .
H66A H 1.0983(4) 0.5306(3) 0.7775(4) 0.058 Uiso 1 calc R
C67 C 1.0579(3) 0.6008(3) 0.8054(4) 0.041(2) Uani 1 d .
H67A H 1.1069(3) 0.6196(3) 0.8240(4) 0.050 Uiso 1 calc R
C68 C 0.9882(3) 0.6253(2) 0.8044(3) 0.0333(15) Uani 1 d .
C70 C 0.0844(4) 0.5471(3) 0.4555(5) 0.085(3) Uani 1 d .
H70A H 0.0365(4) 0.5692(3) 0.4315(5) 0.127 Uiso 1 calc R
H70B H 0.0734(4) 0.5107(3) 0.4317(5) 0.127 Uiso 1 calc R
H70C H 0.1272(4) 0.5632(3) 0.4414(5) 0.127 Uiso 1 calc R
C71 C 0.1092(4) 0.5444(3) 0.5509(5) 0.065(2) Uani 1 d .
H71A H 0.1202(4) 0.5810(3) 0.5756(5) 0.078 Uiso 1 calc R
H71B H 0.0663(4) 0.5284(3) 0.5659(5) 0.078 Uiso 1 calc R
C72 C 0.2041(4) 0.5045(3) 0.6732(5) 0.064(2) Uani 1 d .
H72A H 0.1641(4) 0.4833(3) 0.6865(5) 0.077 Uiso 1 calc R
H72B H 0.2100(4) 0.5398(3) 0.7020(5) 0.077 Uiso 1 calc R
C73 C 0.2817(4) 0.4755(3) 0.7043(5) 0.078(2) Uani 1 d .
H73A H 0.2995(4) 0.4701(3) 0.7659(5) 0.117 Uiso 1 calc R
H73B H 0.3211(4) 0.4969(3) 0.6914(5) 0.117 Uiso 1 calc R
H73C H 0.2754(4) 0.4405(3) 0.6759(5) 0.117 Uiso 1 calc R
C74 C 0.3190(5) 0.6182(3) 0.6256(6) 0.085(3) Uani 1 d .
C75 C 0.3715(4) 0.5829(3) 0.5990(5) 0.051(2) Uani 1 d .
C76 C 0.1672(8) 0.7977(4) 0.1951(6) 0.170(5) Uani 1 d .
H76A H 0.1509(8) 0.7602(4) 0.1807(6) 0.255 Uiso 1 calc R
H76B H 0.1860(8) 0.8127(4) 0.1526(6) 0.255 Uiso 1 calc R
H76C H 0.1219(8) 0.8187(4) 0.1960(6) 0.255 Uiso 1 calc R
C77 C 0.2330(6) 0.7999(4) 0.2815(7) 0.117(4) Uani 1 d .
H77A H 0.2145(6) 0.7845(4) 0.3248(7) 0.141 Uiso 1 calc R
H77B H 0.2788(6) 0.7785(4) 0.2812(7) 0.141 Uiso 1 calc R
C78 C 0.3151(5) 0.8592(4) 0.3829(7) 0.121(4) Uani 1 d .
H78A H 0.3596(5) 0.8346(4) 0.3884(7) 0.145 Uiso 1 calc R
H78B H 0.2935(5) 0.8489(4) 0.4264(7) 0.145 Uiso 1 calc R
C79 C 0.3444(5) 0.9152(4) 0.3978(6) 0.112(3) Uani 1 d .
H79A H 0.3856(5) 0.9181(4) 0.4549(6) 0.168 Uiso 1 calc R
H79B H 0.3004(5) 0.9394(4) 0.3933(6) 0.168 Uiso 1 calc R
H79C H 0.3665(5) 0.9252(4) 0.3553(6) 0.168 Uiso 1 calc R
C80 C 1.0390(6) 0.8034(4) 0.7736(6) 0.134(4) Uani 1 d .
H80A H 1.0249(6) 0.8392(4) 0.7483(6) 0.201 Uiso 1 calc R
H80B H 0.9933(6) 0.7793(4) 0.7501(6) 0.201 Uiso 1 calc R
H80C H 1.0835(6) 0.7892(4) 0.7608(6) 0.201 Uiso 1 calc R
C81 C 1.0609(5) 0.8070(3) 0.8625(6) 0.084(3) Uani 1 d .
H81A H 1.0161(5) 0.8221(3) 0.8752(6) 0.100 Uiso 1 calc R
H81B H 1.1064(5) 0.8320(3) 0.8859(6) 0.100 Uiso 1 calc R
C82 C 1.1425(5) 0.7525(4) 0.9780(5) 0.093(3) Uani 1 d .
H82A H 1.1305(5) 0.7760(4) 1.0188(5) 0.112 Uiso 1 calc R
H82B H 1.1903(5) 0.7672(4) 0.9709(5) 0.112 Uiso 1 calc R
C83 C 1.1615(5) 0.6989(4) 1.0152(5) 0.107(4) Uani 1 d .
H83A H 1.2064(5) 0.7013(4) 1.0697(5) 0.160 Uiso 1 calc R
H83B H 1.1753(5) 0.6754(4) 0.9765(5) 0.160 Uiso 1 calc R
H83C H 1.1154(5) 0.6842(4) 1.0245(5) 0.160 Uiso 1 calc R
C84 C 1.0708(4) 0.5832(3) 1.1303(5) 0.078(3) Uani 1 d .
C85 C 1.0152(4) 0.6160(3) 1.0624(4) 0.058(2) Uani 1 d .

loop_
_atom_type_symbol
_atom_type_description
_atom_type_scat_dispersion_real
_atom_type_scat_dispersion_imag
_atom_type_scat_source
C C 0.0033 0.0016 'International Tables Vol C Tables 4.2.6.8 and 6.1.1.4'
H H 0.0000 0.0000 'International Tables Vol C Tables 4.2.6.8 and 6.1.1.4'
N N 0.0061 0.0033 'International Tables Vol C Tables 4.2.6.8 and 6.1.1.4'
O O 0.0106 0.0060 'International Tables Vol C Tables 4.2.6.8 and 6.1.1.4'
Cl Cl 0.1484 0.1585 'International Tables Vol C Tables 4.2.6.8 and 6.1.1.4'
Eu Eu -0.1578 3.6682 'International Tables Vol C Tables 4.2.6.8 and 6.1.1.4'

loop_
_geom_angle_atom_site_label_1
_geom_angle_atom_site_label_2
_geom_angle_atom_site_label_3
_geom_angle
N61 Eu1 N21 82.23(14)
N61 Eu1 N41 100.40(14)
N21 Eu1 N41 176.46(14)
N61 Eu1 N51 102.07(13)
N21 Eu1 N51 75.49(14)
N41 Eu1 N51 101.56(14)
N61 Eu1 N11 174.73(14)
N21 Eu1 N11 102.23(13)
N41 Eu1 N11 75.27(13)
N51 Eu1 N11 81.91(13)
N61 Eu1 N31 74.11(13)
N21 Eu1 N31 100.33(14)
N41 Eu1 N31 82.72(13)
N51 Eu1 N31 174.83(13)
N11 Eu1 N31 102.13(13)
N61 Eu1 N1 117.15(14)
N21 Eu1 N1 63.63(13)
N41 Eu1 N1 116.69(13)
N51 Eu1 N1 116.32(14)
N11 Eu1 N1 63.25(13)
N31 Eu1 N1 63.50(13)
N61 Eu1 N2 64.04(14)
N21 Eu1 N2 116.81(13)
N41 Eu1 N2 62.80(13)
N51 Eu1 N2 63.01(14)
N11 Eu1 N2 115.57(13)
N31 Eu1 N2 117.26(13)
N1 Eu1 N2 178.81(13)
O11 Cl1 O12 112.1(6)
O11 Cl1 O14 109.2(4)
O12 Cl1 O14 107.0(3)
O11 Cl1 O13 107.4(3)
O12 Cl1 O13 111.2(5)
O14 Cl1 O13 109.9(3)
O21 Cl2 O23 109.1(3)
O21 Cl2 O22 112.3(4)
O23 Cl2 O22 109.7(3)
O21 Cl2 O24 110.0(4)
O23 Cl2 O24 109.1(3)
O22 Cl2 O24 106.5(3)
O34 Cl3 O31 109.6(3)
O34 Cl3 O33 113.1(4)
O31 Cl3 O33 107.0(3)
O34 Cl3 O32 107.3(3)
O31 Cl3 O32 111.7(3)
O33 Cl3 O32 108.2(3)
C71 O1 C72 112.1(5)
C77 O2 C78 112.3(7)
C82 O3 C81 119.2(7)
C31 N1 C21 110.0(4)
C31 N1 C11 109.9(4)
C21 N1 C11 110.0(4)
C31 N1 Eu1 109.1(3)
C21 N1 Eu1 108.8(3)
C11 N1 Eu1 109.0(3)
C41 N2 C61 110.0(4)
C41 N2 C51 110.1(4)
C61 N2 C51 110.1(4)
C41 N2 Eu1 109.5(3)
C61 N2 Eu1 107.8(3)
C51 N2 Eu1 109.2(3)
C12 N11 C13 104.9(4)
C12 N11 Eu1 117.4(3)
C13 N11 Eu1 130.9(3)
C12 N12 C18 107.9(5)
C22 N21 C23 105.3(4)
C22 N21 Eu1 116.9(3)
C23 N21 Eu1 131.5(3)
C22 N22 C28 107.6(5)
C32 N31 C38 105.2(4)
C32 N31 Eu1 117.9(3)
C38 N31 Eu1 133.6(3)
C32 N32 C33 108.1(5)
C42 N41 C43 104.6(4)
C42 N41 Eu1 116.8(3)
C43 N41 Eu1 127.8(3)
C42 N42 C48 107.2(5)
C52 N51 C58 105.2(4)
C52 N51 Eu1 115.6(3)
C58 N51 Eu1 127.1(3)
C52 N52 C53 108.0(4)
C62 N61 C63 104.7(4)
C62 N61 Eu1 117.9(4)
C63 N61 Eu1 133.3(3)
C62 N62 C68 107.5(5)
C12 C11 N1 110.4(4)
N11 C12 N12 112.9(5)
N11 C12 C11 122.6(5)
N12 C12 C11 124.5(5)
N12 C18 C17 133.0(6)
N12 C18 C13 105.6(5)
C17 C18 C13 121.4(6)
C14 C13 C18 120.8(6)
C14 C13 N11 130.6(5)
C18 C13 N11 108.7(5)
C15 C14 C13 117.8(6)
C14 C15 C16 120.7(6)
C17 C16 C15 122.1(6)
C16 C17 C18 117.2(6)
N1 C21 C22 108.9(4)
N21 C22 N22 112.6(5)
N21 C22 C21 124.0(5)
N22 C22 C21 123.4(5)
C24 C23 C28 119.9(5)
C24 C23 N21 131.3(5)
C28 C23 N21 108.8(5)
C25 C24 C23 117.8(6)
C24 C25 C26 121.1(6)
C25 C26 C27 122.9(6)
C28 C27 C26 115.1(6)
N22 C28 C27 131.1(6)
N22 C28 C23 105.7(5)
C27 C28 C23 123.1(5)
C32 C31 N1 109.3(4)
N31 C32 N32 112.3(5)
N31 C32 C31 124.1(5)
N32 C32 C31 123.5(5)
N32 C33 C34 132.8(6)
N32 C33 C38 104.9(5)
C34 C33 C38 122.2(6)
C35 C34 C33 116.8(6)
C34 C35 C36 121.9(6)
C37 C36 C35 121.3(6)
C36 C37 C38 117.6(5)
C37 C38 N31 130.4(5)
C37 C38 C33 120.1(5)
N31 C38 C33 109.5(5)
N2 C41 C42 109.3(4)
N41 C42 N42 113.6(5)
N41 C42 C41 122.5(5)
N42 C42 C41 123.7(5)
C44 C43 C48 120.4(5)
C44 C43 N41 130.4(5)
C48 C43 N41 109.1(5)
C43 C44 C45 117.0(5)
C44 C45 C46 120.9(5)
C47 C46 C45 122.1(5)
C48 C47 C46 116.5(5)
C47 C48 N42 131.5(5)
C47 C48 C43 122.9(5)
N42 C48 C43 105.4(5)
N2 C51 C52 109.3(4)
N51 C52 N52 112.3(5)
N51 C52 C51 123.5(5)
N52 C52 C51 124.1(5)
N52 C53 C54 132.1(5)
N52 C53 C58 105.1(5)
C54 C53 C58 122.8(5)
C55 C54 C53 116.3(5)
C54 C55 C56 121.4(6)
C57 C56 C55 122.3(6)
C56 C57 C58 116.9(5)
C57 C58 C53 120.2(5)
C57 C58 N51 130.5(5)
C53 C58 N51 109.3(5)
N2 C61 C62 109.4(5)
N61 C62 N62 113.0(5)
N61 C62 C61 123.7(5)
N62 C62 C61 123.2(5)
C68 C63 C64 120.3(5)
C68 C63 N61 109.2(5)
C64 C63 N61 130.5(5)
C65 C64 C63 117.6(5)
C64 C65 C66 121.4(6)
C67 C66 C65 122.0(6)
C66 C67 C68 117.0(6)
N62 C68 C63 105.6(5)
N62 C68 C67 132.6(5)
C63 C68 C67 121.8(6)
O1 C71 C70 107.9(6)
O1 C72 C73 109.1(6)
N3 C75 C74 179.5(8)
O2 C77 C76 108.9(9)
O2 C78 C79 110.9(8)
C80 C81 O3 112.1(8)
O3 C82 C83 116.2(8)
N4 C85 C84 178.9(8)

loop_
_geom_bond_atom_site_label_1
_geom_bond_atom_site_label_2
_geom_bond_distance
Eu1 N61 2.479(4)
Eu1 N21 2.496(4)
Eu1 N41 2.500(4)
Eu1 N51 2.503(4)
Eu1 N11 2.504(4)
Eu1 N31 2.507(4)
Eu1 N1 2.713(4)
Eu1 N2 2.725(4)
Cl1 O11 1.383(6)
Cl1 O12 1.390(6)
Cl1 O14 1.421(4)
Cl1 O13 1.428(5)
Cl2 O21 1.385(5)
Cl2 O23 1.416(5)
Cl2 O22 1.419(5)
Cl2 O24 1.442(5)
Cl3 O34 1.418(4)
Cl3 O31 1.418(4)
Cl3 O33 1.426(5)
Cl3 O32 1.453(4)
O1 C71 1.420(7)
O1 C72 1.429(7)
O2 C77 1.400(9)
O2 C78 1.408(9)
O3 C82 1.326(8)
O3 C81 1.441(9)
N1 C31 1.485(6)
N1 C21 1.486(6)
N1 C11 1.487(6)
N2 C41 1.477(6)
N2 C61 1.485(6)
N2 C51 1.491(6)
N3 C75 1.144(8)
N4 C85 1.134(8)
N11 C12 1.328(6)
N11 C13 1.401(6)
N12 C12 1.334(6)
N12 C18 1.376(7)
N21 C22 1.323(6)
N21 C23 1.404(6)
N22 C22 1.352(6)
N22 C28 1.381(6)
N31 C32 1.323(6)
N31 C38 1.401(6)
N32 C32 1.361(6)
N32 C33 1.379(7)
N41 C42 1.329(6)
N41 C43 1.415(6)
N42 C42 1.348(6)
N42 C48 1.397(6)
N51 C52 1.329(6)
N51 C58 1.406(7)
N52 C52 1.352(7)
N52 C53 1.388(6)
N61 C62 1.322(6)
N61 C63 1.406(6)
N62 C62 1.342(6)
N62 C68 1.384(7)
C11 C12 1.484(7)
C18 C17 1.398(8)
C18 C13 1.398(7)
C13 C14 1.389(7)
C14 C15 1.385(7)
C15 C16 1.405(8)
C16 C17 1.363(8)
C21 C22 1.497(7)
C23 C24 1.389(7)
C23 C28 1.400(7)
C24 C25 1.377(7)
C25 C26 1.382(8)
C26 C27 1.389(8)
C27 C28 1.384(8)
C31 C32 1.472(7)
C33 C34 1.387(8)
C33 C38 1.408(7)
C34 C35 1.375(8)
C35 C36 1.402(8)
C36 C37 1.384(7)
C37 C38 1.395(7)
C41 C42 1.507(7)
C43 C44 1.390(7)
C43 C48 1.404(7)
C44 C45 1.393(7)
C45 C46 1.409(7)
C46 C47 1.374(7)
C47 C48 1.372(7)
C51 C52 1.494(7)
C53 C54 1.392(7)
C53 C58 1.399(7)
C54 C55 1.380(8)
C55 C56 1.395(8)
C56 C57 1.384(7)
C57 C58 1.394(7)
C61 C62 1.496(7)
C63 C68 1.388(7)
C63 C64 1.403(7)
C64 C65 1.384(7)
C65 C66 1.386(8)
C66 C67 1.375(8)
C67 C68 1.401(7)
C70 C71 1.509(9)
C72 C73 1.495(9)
C74 C75 1.486(10)
C76 C77 1.506(12)
C78 C79 1.479(10)
C80 C81 1.410(10)
C82 C83 1.458(10)
C84 C85 1.463(9)
